data_1563535
loop_
_publ_author_name
'Roymuhury, Sagnik K.'
'Mandal, Mrinmay'
'Chakraborty, Debashis'
'Ramkumar, Venkatachalam'

_publ_section_title
;
 Homoleptic titanium and zirconium complexes exhibiting unusual
 Oiminol--metal coordination: application in stereoselective ring-opening
 polymerization of lactide
;
_journal_issue 27
_journal_name_full 'Polymer Chemistry'
_journal_page_first 3953
_journal_page_last 3967
_journal_paper_doi 10.1039/D1PY00237F
_journal_volume 12
_journal_year 2021
_chemical_formula_sum 'C22 H32 N2 O3 S2'
_chemical_formula_weight 436.61
_space_group_crystal_system triclinic
_space_group_IT_number 2
_space_group_name_Hall '-P 1'
_space_group_name_H-M_alt 'P -1'
_atom_sites_solution_hydrogens mixed
_audit_creation_method SHELXL-2014/7
_audit_update_record
;
2017-07-18 deposited with the CCDC.	2021-06-16 downloaded from the CCDC.
;
_cell_angle_alpha 89.2238(12)
_cell_angle_beta 75.0508(11)
_cell_angle_gamma 65.7927(10)
_cell_formula_units_Z 2
_cell_length_a 9.2586(2)
_cell_length_b 9.6167(2)
_cell_length_c 15.5862(4)
_cell_measurement_reflns_used 8982
_cell_measurement_temperature 296(2)
_cell_measurement_theta_max 27.11
_cell_measurement_theta_min 2.72
_cell_volume 1216.17(5)
_computing_cell_refinement 'Bruker SAINT'
_computing_data_collection 'Bruker APEX2'
_computing_data_reduction 'Bruker SAINT'
_computing_molecular_graphics 'Bruker SHELXTL'
_computing_publication_material 'Bruker SHELXTL'
_computing_structure_refinement 'SHELXL-2014/7 (Sheldrick, 2014)'
_computing_structure_solution 'SHELXS-97 (Sheldrick 2008)'
_diffrn_ambient_temperature 296(2)
_diffrn_measured_fraction_theta_full 0.998
_diffrn_measured_fraction_theta_max 0.998
_diffrn_measurement_device_type 'Bruker APEX-II CCD'
_diffrn_measurement_method '\f and \w scans'
_diffrn_radiation_type MoK\a
_diffrn_radiation_wavelength 0.71073
_diffrn_reflns_av_R_equivalents 0.0232
_diffrn_reflns_av_unetI/netI 0.0170
_diffrn_reflns_Laue_measured_fraction_full 0.998
_diffrn_reflns_Laue_measured_fraction_max 0.998
_diffrn_reflns_limit_h_max 11
_diffrn_reflns_limit_h_min -10
_diffrn_reflns_limit_k_max 11
_diffrn_reflns_limit_k_min -11
_diffrn_reflns_limit_l_max 17
_diffrn_reflns_limit_l_min -18
_diffrn_reflns_number 16707
_diffrn_reflns_point_group_measured_fraction_full 0.998
_diffrn_reflns_point_group_measured_fraction_max 0.998
_diffrn_reflns_theta_full 24.992
_diffrn_reflns_theta_max 24.992
_diffrn_reflns_theta_min 2.335
_exptl_absorpt_coefficient_mu 0.242
_exptl_absorpt_correction_T_max 0.976
_exptl_absorpt_correction_T_min 0.920
_exptl_absorpt_correction_type multi-scan
_exptl_absorpt_process_details 'SADABS V2014/5(Bruker AXS.Inc)'
_exptl_crystal_colour colourless
_exptl_crystal_density_diffrn 1.192
_exptl_crystal_description BLock
_exptl_crystal_F_000 468
_exptl_crystal_recrystallization_method 'Re-crystallisation from solvent: Dimethyl sulfoxide'
_exptl_crystal_size_max 0.350
_exptl_crystal_size_mid 0.220
_exptl_crystal_size_min 0.100
_refine_diff_density_max 0.890
_refine_diff_density_min -0.601
_refine_diff_density_rms 0.070
_refine_ls_extinction_method none
_refine_ls_goodness_of_fit_ref 1.037
_refine_ls_hydrogen_treatment mixed
_refine_ls_matrix_type full
_refine_ls_number_parameters 278
_refine_ls_number_reflns 4271
_refine_ls_number_restraints 0
_refine_ls_restrained_S_all 1.037
_refine_ls_R_factor_all 0.0850
_refine_ls_R_factor_gt 0.0737
_refine_ls_shift/su_max 0.018
_refine_ls_shift/su_mean 0.001
_refine_ls_structure_factor_coef Fsqd
_refine_ls_weighting_details 'w=1/[\s^2^(Fo^2^)+(0.1366P)^2^+1.0974P] where P=(Fo^2^+2Fc^2^)/3'
_refine_ls_weighting_scheme calc
_refine_ls_wR_factor_gt 0.2182
_refine_ls_wR_factor_ref 0.2338
_reflns_Friedel_coverage 0.000
_reflns_number_gt 3519
_reflns_number_total 4271
_reflns_threshold_expression 'I > 2\s(I)'
_cod_data_source_file d1py00237f2.cif
_cod_data_source_block Ligand_1
_cod_depositor_comments 'Adding full bibliography for 1563535--1563538.cif.'
_cod_database_code 1563535
_shelx_shelxl_version_number 2014/7
_shelx_space_group_comment
; 
The symmetry employed for this shelxl refinement is uniquely defined 
by the following loop, which should always be used as a source of 
symmetry information in preference to the above space-group names. 
They are only intended as comments. 
;
_shelx_estimated_absorpt_t_min 0.920
_shelx_estimated_absorpt_t_max 0.976

loop_
_space_group_symop_operation_xyz
'x, y, z'
'-x, -y, -z'

loop_
_atom_site_label
_atom_site_type_symbol
_atom_site_fract_x
_atom_site_fract_y
_atom_site_fract_z
_atom_site_U_iso_or_equiv
_atom_site_adp_type
_atom_site_occupancy
_atom_site_site_symmetry_order
_atom_site_calc_flag
_atom_site_refinement_flags_posn
_atom_site_refinement_flags_adp
_atom_site_refinement_flags_occupancy
_atom_site_disorder_assembly
_atom_site_disorder_group
C1 C -0.1556(6) 0.0146(6) 1.2672(3) 0.0863(14) Uani 1 1 d . . . . .
H1 H -0.2668 0.0746 1.2942 0.104 Uiso 1 1 calc R U . . .
C2 C -0.0613(7) -0.0950(7) 1.3066(3) 0.0938(15) Uani 1 1 d . . . . .
H2 H -0.1012 -0.1203 1.3628 0.113 Uiso 1 1 calc R U . . .
C3 C 0.1007(4) -0.0704(4) 1.1637(2) 0.0492(7) Uani 1 1 d . . . . .
C4 C 0.2421(4) -0.0998(3) 1.0854(2) 0.0476(7) Uani 1 1 d . . . . .
C5 C 0.3289(4) 0.0812(3) 0.8960(2) 0.0489(7) Uani 1 1 d . . . . .
H5 H 0.2395 0.1767 0.9107 0.059 Uiso 1 1 calc R U . . .
C6 C 0.4523(4) 0.0472(3) 0.8102(2) 0.0438(7) Uani 1 1 d . . . . .
C7 C 0.5869(4) -0.0974(3) 0.7840(2) 0.0420(6) Uani 1 1 d . . . . .
C8 C 0.6976(3) -0.1299(3) 0.6991(2) 0.0413(6) Uani 1 1 d . . . . .
C9 C 0.6692(4) -0.0143(3) 0.6426(2) 0.0442(7) Uani 1 1 d . . . . .
H9 H 0.7418 -0.0349 0.5857 0.053 Uiso 1 1 calc R U . . .
C10 C 0.5377(4) 0.1315(3) 0.6663(2) 0.0455(7) Uani 1 1 d . . . . .
C11 C 0.4316(4) 0.1586(3) 0.7499(2) 0.0467(7) Uani 1 1 d . . . . .
H11 H 0.3429 0.2540 0.7673 0.056 Uiso 1 1 calc R U . . .
C12 C 0.8430(4) -0.2884(3) 0.6688(2) 0.0496(7) Uani 1 1 d . . . . .
C13 C 0.9558(5) -0.3224(5) 0.7316(3) 0.0782(12) Uani 1 1 d . . . . .
H13A H 1.0055 -0.2513 0.7255 0.117 Uiso 1 1 calc R U . . .
H13B H 1.0405 -0.4251 0.7159 0.117 Uiso 1 1 calc R U . . .
H13C H 0.8916 -0.3120 0.7923 0.117 Uiso 1 1 calc R U . . .
C14 C 0.7773(5) -0.4112(4) 0.6702(3) 0.0719(11) Uani 1 1 d . . . . .
H14A H 0.7232 -0.4177 0.7306 0.108 Uiso 1 1 calc R U . . .
H14B H 0.8673 -0.5085 0.6457 0.108 Uiso 1 1 calc R U . . .
H14C H 0.7002 -0.3844 0.6351 0.108 Uiso 1 1 calc R U . . .
C15 C 0.9480(5) -0.2974(4) 0.5739(3) 0.0694(10) Uani 1 1 d . . . . .
H15A H 0.8816 -0.2796 0.5332 0.104 Uiso 1 1 calc R U . . .
H15B H 1.0380 -0.3972 0.5579 0.104 Uiso 1 1 calc R U . . .
H15C H 0.9904 -0.2210 0.5710 0.104 Uiso 1 1 calc R U . . .
C16 C 0.5142(4) 0.2538(4) 0.6000(2) 0.0590(9) Uani 1 1 d . . . . .
C17 C 0.6677(9) 0.2294(9) 0.5327(6) 0.229(7) Uani 1 1 d . . . . .
H17A H 0.6815 0.1648 0.4820 0.343 Uiso 1 1 calc R U . . .
H17B H 0.7588 0.1811 0.5576 0.343 Uiso 1 1 calc R U . . .
H17C H 0.6636 0.3263 0.5142 0.343 Uiso 1 1 calc R U . . .
C18 C 0.3725(11) 0.2733(9) 0.5673(6) 0.157(4) Uani 1 1 d . . . . .
H18A H 0.3307 0.3723 0.5460 0.235 Uiso 1 1 calc R U . . .
H18B H 0.2877 0.2655 0.6151 0.235 Uiso 1 1 calc R U . . .
H18C H 0.4063 0.1950 0.5195 0.235 Uiso 1 1 calc R U . . .
C19 C 0.4633(10) 0.4111(6) 0.6509(4) 0.123(2) Uani 1 1 d . . . . .
H19A H 0.5403 0.4020 0.6841 0.184 Uiso 1 1 calc R U . . .
H19B H 0.3550 0.4435 0.6912 0.184 Uiso 1 1 calc R U . . .
H19C H 0.4631 0.4852 0.6091 0.184 Uiso 1 1 calc R U . . .
C20 C 0.6344(5) 0.4236(5) 0.1114(3) 0.0785(12) Uani 1 1 d . . . . .
H20A H 0.6233 0.3561 0.0712 0.118 Uiso 1 1 calc R U . . .
H20B H 0.5402 0.5207 0.1226 0.118 Uiso 1 1 calc R U . . .
H20C H 0.6416 0.3795 0.1666 0.118 Uiso 1 1 calc R U . . .
C21 C 0.7644(6) 0.5222(6) -0.0359(4) 0.0881(14) Uani 1 1 d . . . . .
H21A H 0.8525 0.5428 -0.0728 0.132 Uiso 1 1 calc R U . . .
H21B H 0.6649 0.6152 -0.0205 0.132 Uiso 1 1 calc R U . . .
H21C H 0.7483 0.4476 -0.0680 0.132 Uiso 1 1 calc R U . . .
C22 C -0.0720(4) 0.0336(4) 1.1790(2) 0.0522(8) Uani 1 1 d . . . . .
H22 H -0.1192 0.0992 1.1398 0.063 Uiso 1 1 calc R U . . .
N2 N 0.2213(3) 0.0102(3) 1.02915(18) 0.0513(7) Uani 1 1 d . . . . .
O1 O 0.3685(3) -0.2181(3) 1.07180(17) 0.0668(7) Uani 1 1 d . . . . .
N3 N 0.3430(3) -0.0191(3) 0.95112(17) 0.0489(6) Uani 1 1 d . . . . .
O3 O 0.6102(3) -0.2071(3) 0.84140(17) 0.0584(7) Uani 1 1 d . . . . .
O4 O 0.9531(3) 0.2955(3) 0.0341(2) 0.0876(10) Uani 1 1 d . . . . .
S1 S 0.13313(19) -0.18281(17) 1.24732(9) 0.1004(5) Uani 1 1 d . . . . .
S2 S 0.81507(11) 0.45020(10) 0.06280(7) 0.0626(3) Uani 1 1 d . . . . .
H1N H 0.147(5) 0.094(5) 1.038(3) 0.060(11) Uiso 1 1 d . . . . .
H3O H 0.536(6) -0.173(5) 0.883(3) 0.071(13) Uiso 1 1 d . . . . .

loop_
_atom_site_aniso_label
_atom_site_aniso_U_11
_atom_site_aniso_U_22
_atom_site_aniso_U_33
_atom_site_aniso_U_23
_atom_site_aniso_U_13
_atom_site_aniso_U_12
C1 0.070(3) 0.118(4) 0.069(3) -0.002(3) 0.004(2) -0.051(3)
C2 0.118(4) 0.125(4) 0.052(2) 0.026(2) -0.007(2) -0.075(4)
C3 0.0625(19) 0.0480(17) 0.0408(16) 0.0060(13) -0.0120(14) -0.0282(15)
C4 0.0554(18) 0.0397(15) 0.0437(16) 0.0058(12) -0.0131(13) -0.0167(14)
C5 0.0480(16) 0.0376(15) 0.0469(17) 0.0040(12) -0.0028(13) -0.0104(13)
C6 0.0428(15) 0.0352(14) 0.0471(16) 0.0065(12) -0.0065(13) -0.0139(12)
C7 0.0424(15) 0.0351(14) 0.0465(16) 0.0100(12) -0.0105(12) -0.0155(12)
C8 0.0372(14) 0.0362(14) 0.0484(16) 0.0034(12) -0.0077(12) -0.0158(12)
C9 0.0412(15) 0.0413(15) 0.0446(16) 0.0064(12) -0.0038(12) -0.0169(12)
C10 0.0445(16) 0.0406(15) 0.0509(17) 0.0132(13) -0.0106(13) -0.0193(13)
C11 0.0426(15) 0.0336(14) 0.0527(17) 0.0083(12) -0.0055(13) -0.0100(12)
C12 0.0445(16) 0.0377(15) 0.0552(18) 0.0022(13) -0.0076(14) -0.0099(13)
C13 0.051(2) 0.078(3) 0.082(3) -0.004(2) -0.0219(19) -0.0009(18)
C14 0.085(3) 0.0404(18) 0.080(3) 0.0019(17) -0.012(2) -0.0227(18)
C15 0.059(2) 0.056(2) 0.064(2) -0.0034(17) 0.0061(17) -0.0093(17)
C16 0.060(2) 0.0507(18) 0.060(2) 0.0246(15) -0.0128(16) -0.0195(16)
C17 0.133(6) 0.170(7) 0.207(8) 0.155(7) 0.072(5) 0.032(5)
C18 0.231(9) 0.168(7) 0.173(7) 0.116(6) -0.152(7) -0.129(7)
C19 0.181(6) 0.072(3) 0.122(5) 0.050(3) -0.047(4) -0.058(4)
C20 0.060(2) 0.072(3) 0.083(3) 0.003(2) -0.006(2) -0.0158(19)
C21 0.072(3) 0.091(3) 0.107(3) 0.051(3) -0.044(3) -0.030(2)
C22 0.0509(17) 0.0566(18) 0.0376(15) 0.0109(13) 0.0012(13) -0.0198(15)
N2 0.0485(15) 0.0391(14) 0.0451(14) 0.0058(11) 0.0018(12) -0.0067(12)
O1 0.0628(15) 0.0470(13) 0.0664(15) 0.0115(11) -0.0120(12) -0.0031(11)
N3 0.0489(14) 0.0442(14) 0.0413(13) 0.0049(11) -0.0022(11) -0.0139(11)
O3 0.0555(14) 0.0426(12) 0.0526(14) 0.0154(10) -0.0017(11) -0.0052(10)
O4 0.0556(15) 0.0735(18) 0.092(2) 0.0309(15) -0.0099(14) 0.0067(13)
S1 0.1148(11) 0.1103(10) 0.0716(8) 0.0457(7) -0.0263(7) -0.0438(8)
S2 0.0533(5) 0.0550(6) 0.0769(6) 0.0118(4) -0.0265(4) -0.0153(4)

loop_
_atom_type_symbol
_atom_type_description
_atom_type_scat_dispersion_real
_atom_type_scat_dispersion_imag
_atom_type_scat_source
C C 0.0033 0.0016 'International Tables Vol C Tables 4.2.6.8 and 6.1.1.4'
H H 0.0000 0.0000 'International Tables Vol C Tables 4.2.6.8 and 6.1.1.4'
N N 0.0061 0.0033 'International Tables Vol C Tables 4.2.6.8 and 6.1.1.4'
O O 0.0106 0.0060 'International Tables Vol C Tables 4.2.6.8 and 6.1.1.4'
S S 0.1246 0.1234 'International Tables Vol C Tables 4.2.6.8 and 6.1.1.4'

loop_
_geom_angle_atom_site_label_1
_geom_angle_atom_site_label_2
_geom_angle_atom_site_label_3
_geom_angle
_geom_angle_site_symmetry_1
_geom_angle_site_symmetry_3
_geom_angle_publ_flag
C2 C1 C22 114.6(4) . . ?
C2 C1 H1 122.7 . . ?
C22 C1 H1 122.7 . . ?
C1 C2 S1 114.2(3) . . ?
C1 C2 H2 122.9 . . ?
S1 C2 H2 122.9 . . ?
C22 C3 C4 130.2(3) . . ?
C22 C3 S1 112.1(2) . . ?
C4 C3 S1 117.5(2) . . ?
O1 C4 N2 122.6(3) . . ?
O1 C4 C3 121.8(3) . . ?
N2 C4 C3 115.6(3) . . ?
N3 C5 C6 120.2(3) . . ?
N3 C5 H5 119.9 . . ?
C6 C5 H5 119.9 . . ?
C11 C6 C7 119.0(3) . . ?
C11 C6 C5 119.0(3) . . ?
C7 C6 C5 121.9(3) . . ?
O3 C7 C8 119.2(3) . . ?
O3 C7 C6 120.1(3) . . ?
C8 C7 C6 120.6(3) . . ?
C9 C8 C7 117.3(3) . . ?
C9 C8 C12 121.5(3) . . ?
C7 C8 C12 121.2(3) . . ?
C8 C9 C10 123.9(3) . . ?
C8 C9 H9 118.0 . . ?
C10 C9 H9 118.0 . . ?
C11 C10 C9 117.0(3) . . ?
C11 C10 C16 122.1(3) . . ?
C9 C10 C16 120.9(3) . . ?
C10 C11 C6 122.2(3) . . ?
C10 C11 H11 118.9 . . ?
C6 C11 H11 118.9 . . ?
C15 C12 C14 107.6(3) . . ?
C15 C12 C8 112.0(3) . . ?
C14 C12 C8 109.5(3) . . ?
C15 C12 C13 107.7(3) . . ?
C14 C12 C13 110.1(3) . . ?
C8 C12 C13 109.8(3) . . ?
C12 C13 H13A 109.5 . . ?
C12 C13 H13B 109.5 . . ?
H13A C13 H13B 109.5 . . ?
C12 C13 H13C 109.5 . . ?
H13A C13 H13C 109.5 . . ?
H13B C13 H13C 109.5 . . ?
C12 C14 H14A 109.5 . . ?
C12 C14 H14B 109.5 . . ?
H14A C14 H14B 109.5 . . ?
C12 C14 H14C 109.5 . . ?
H14A C14 H14C 109.5 . . ?
H14B C14 H14C 109.5 . . ?
C12 C15 H15A 109.5 . . ?
C12 C15 H15B 109.5 . . ?
H15A C15 H15B 109.5 . . ?
C12 C15 H15C 109.5 . . ?
H15A C15 H15C 109.5 . . ?
H15B C15 H15C 109.5 . . ?
C17 C16 C18 116.9(6) . . ?
C17 C16 C10 112.8(3) . . ?
C18 C16 C10 109.4(3) . . ?
C17 C16 C19 103.7(6) . . ?
C18 C16 C19 104.5(5) . . ?
C10 C16 C19 108.9(3) . . ?
C16 C17 H17A 109.5 . . ?
C16 C17 H17B 109.5 . . ?
H17A C17 H17B 109.5 . . ?
C16 C17 H17C 109.5 . . ?
H17A C17 H17C 109.5 . . ?
H17B C17 H17C 109.5 . . ?
C16 C18 H18A 109.5 . . ?
C16 C18 H18B 109.5 . . ?
H18A C18 H18B 109.5 . . ?
C16 C18 H18C 109.5 . . ?
H18A C18 H18C 109.5 . . ?
H18B C18 H18C 109.5 . . ?
C16 C19 H19A 109.5 . . ?
C16 C19 H19B 109.5 . . ?
H19A C19 H19B 109.5 . . ?
C16 C19 H19C 109.5 . . ?
H19A C19 H19C 109.5 . . ?
H19B C19 H19C 109.5 . . ?
S2 C20 H20A 109.5 . . ?
S2 C20 H20B 109.5 . . ?
H20A C20 H20B 109.5 . . ?
S2 C20 H20C 109.5 . . ?
H20A C20 H20C 109.5 . . ?
H20B C20 H20C 109.5 . . ?
S2 C21 H21A 109.5 . . ?
S2 C21 H21B 109.5 . . ?
H21A C21 H21B 109.5 . . ?
S2 C21 H21C 109.5 . . ?
H21A C21 H21C 109.5 . . ?
H21B C21 H21C 109.5 . . ?
C1 C22 C3 106.3(3) . . ?
C1 C22 H22 126.8 . . ?
C3 C22 H22 126.8 . . ?
C4 N2 N3 117.5(3) . . ?
C4 N2 H1N 127(3) . . ?
N3 N2 H1N 115(3) . . ?
C5 N3 N2 119.8(3) . . ?
C7 O3 H3O 106(3) . . ?
C2 S1 C3 92.5(2) . . ?
O4 S2 C20 107.26(19) . . ?
O4 S2 C21 105.8(2) . . ?
C20 S2 C21 97.3(2) . . ?

loop_
_geom_bond_atom_site_label_1
_geom_bond_atom_site_label_2
_geom_bond_distance
_geom_bond_site_symmetry_2
_geom_bond_publ_flag
C1 C2 1.325(7) . ?
C1 C22 1.443(5) . ?
C1 H1 0.9300 . ?
C2 S1 1.650(6) . ?
C2 H2 0.9300 . ?
C3 C22 1.453(5) . ?
C3 C4 1.471(5) . ?
C3 S1 1.690(3) . ?
C4 O1 1.223(4) . ?
C4 N2 1.350(4) . ?
C5 N3 1.272(4) . ?
C5 C6 1.455(4) . ?
C5 H5 0.9300 . ?
C6 C11 1.403(4) . ?
C6 C7 1.409(4) . ?
C7 O3 1.359(4) . ?
C7 C8 1.396(4) . ?
C8 C9 1.391(4) . ?
C8 C12 1.539(4) . ?
C9 C10 1.402(4) . ?
C9 H9 0.9300 . ?
C10 C11 1.367(4) . ?
C10 C16 1.540(4) . ?
C11 H11 0.9300 . ?
C12 C15 1.528(5) . ?
C12 C14 1.532(5) . ?
C12 C13 1.547(5) . ?
C13 H13A 0.9600 . ?
C13 H13B 0.9600 . ?
C13 H13C 0.9600 . ?
C14 H14A 0.9600 . ?
C14 H14B 0.9600 . ?
C14 H14C 0.9600 . ?
C15 H15A 0.9600 . ?
C15 H15B 0.9600 . ?
C15 H15C 0.9600 . ?
C16 C17 1.463(7) . ?
C16 C18 1.468(7) . ?
C16 C19 1.548(7) . ?
C17 H17A 0.9600 . ?
C17 H17B 0.9600 . ?
C17 H17C 0.9600 . ?
C18 H18A 0.9600 . ?
C18 H18B 0.9600 . ?
C18 H18C 0.9600 . ?
C19 H19A 0.9600 . ?
C19 H19B 0.9600 . ?
C19 H19C 0.9600 . ?
C20 S2 1.769(4) . ?
C20 H20A 0.9600 . ?
C20 H20B 0.9600 . ?
C20 H20C 0.9600 . ?
C21 S2 1.773(4) . ?
C21 H21A 0.9600 . ?
C21 H21B 0.9600 . ?
C21 H21C 0.9600 . ?
C22 H22 0.9300 . ?
N2 N3 1.367(4) . ?
N2 H1N 0.80(4) . ?
O3 H3O 0.77(5) . ?
O4 S2 1.487(3) . ?

loop_
_geom_torsion_atom_site_label_1
_geom_torsion_atom_site_label_2
_geom_torsion_atom_site_label_3
_geom_torsion_atom_site_label_4
_geom_torsion
_geom_torsion_site_symmetry_1
_geom_torsion_site_symmetry_2
_geom_torsion_site_symmetry_3
_geom_torsion_site_symmetry_4
_geom_torsion_publ_flag
C22 C1 C2 S1 1.8(6) . . . . ?
C22 C3 C4 O1 -159.0(3) . . . . ?
S1 C3 C4 O1 14.7(4) . . . . ?
C22 C3 C4 N2 19.6(5) . . . . ?
S1 C3 C4 N2 -166.8(2) . . . . ?
N3 C5 C6 C11 178.5(3) . . . . ?
N3 C5 C6 C7 2.0(5) . . . . ?
C11 C6 C7 O3 179.7(3) . . . . ?
C5 C6 C7 O3 -3.9(5) . . . . ?
C11 C6 C7 C8 -0.5(4) . . . . ?
C5 C6 C7 C8 175.9(3) . . . . ?
O3 C7 C8 C9 -179.9(3) . . . . ?
C6 C7 C8 C9 0.2(4) . . . . ?
O3 C7 C8 C12 1.2(4) . . . . ?
C6 C7 C8 C12 -178.7(3) . . . . ?
C7 C8 C9 C10 0.4(4) . . . . ?
C12 C8 C9 C10 179.2(3) . . . . ?
C8 C9 C10 C11 -0.7(5) . . . . ?
C8 C9 C10 C16 -180.0(3) . . . . ?
C9 C10 C11 C6 0.4(5) . . . . ?
C16 C10 C11 C6 179.7(3) . . . . ?
C7 C6 C11 C10 0.2(5) . . . . ?
C5 C6 C11 C10 -176.4(3) . . . . ?
C9 C8 C12 C15 1.5(4) . . . . ?
C7 C8 C12 C15 -179.6(3) . . . . ?
C9 C8 C12 C14 -117.8(3) . . . . ?
C7 C8 C12 C14 61.0(4) . . . . ?
C9 C8 C12 C13 121.1(3) . . . . ?
C7 C8 C12 C13 -60.0(4) . . . . ?
C11 C10 C16 C17 156.3(6) . . . . ?
C9 C10 C16 C17 -24.4(7) . . . . ?
C11 C10 C16 C18 -71.8(6) . . . . ?
C9 C10 C16 C18 107.5(5) . . . . ?
C11 C10 C16 C19 41.8(5) . . . . ?
C9 C10 C16 C19 -138.9(4) . . . . ?
C2 C1 C22 C3 -4.8(5) . . . . ?
C4 C3 C22 C1 179.7(3) . . . . ?
S1 C3 C22 C1 5.8(4) . . . . ?
O1 C4 N2 N3 4.9(5) . . . . ?
C3 C4 N2 N3 -173.6(3) . . . . ?
C6 C5 N3 N2 -175.8(3) . . . . ?
C4 N2 N3 C5 -179.9(3) . . . . ?
C1 C2 S1 C3 1.6(4) . . . . ?
C22 C3 S1 C2 -4.4(3) . . . . ?
C4 C3 S1 C2 -179.2(3) . . . . ?
